data_7134851
loop_
_publ_author_name
'Yang, Wenyan'
'Li, Lele'
'Xue, Xinlei'
'Deng, Shengyong'
'Wei, Peifa'

_publ_section_title
;
 Positional isomerism-directed formation of hydrogen-bonded organic
 frameworks with distinct single-crystal transformation pathways.
;
_journal_issue 70
_journal_name_full 'Chemical communications (Cambridge, England)'
_journal_page_first 13113
_journal_page_last 13116
_journal_paper_doi 10.1039/d5cc03678j
_journal_volume 61
_journal_year 2025
_chemical_formula_moiety 'C H2 Cl2, C54 H50 N2'
_chemical_formula_sum 'C55 H52 Cl2 N2'
_chemical_formula_weight 811.88
_space_group_crystal_system triclinic
_space_group_IT_number 2
_space_group_name_Hall '-P 1'
_space_group_name_H-M_alt 'P -1'
_atom_sites_solution_hydrogens geom
_atom_sites_solution_primary dual
_audit_creation_date 2025-07-22
_audit_creation_method
;
Olex2 1.5
(compiled 2022.04.07 svn.rca3783a0 for OlexSys, GUI svn.r6498)
;
_audit_update_record
;
2025-07-22 deposited with the CCDC.	2025-07-28 downloaded from the CCDC.
;
_cell_angle_alpha 106.892(11)
_cell_angle_beta 100.260(13)
_cell_angle_gamma 100.908(13)
_cell_formula_units_Z 2
_cell_length_a 10.1271(18)
_cell_length_b 15.252(2)
_cell_length_c 15.567(2)
_cell_measurement_reflns_used 604
_cell_measurement_temperature 120
_cell_measurement_theta_max 66.12
_cell_measurement_theta_min 8.47
_cell_volume 2188.5(6)
_computing_molecular_graphics 'Olex2 1.5 (Dolomanov et al., 2009)'
_computing_publication_material 'Olex2 1.5 (Dolomanov et al., 2009)'
_computing_structure_refinement 'SHELXL 2018/3 (Sheldrick, 2015)'
_computing_structure_solution 'SHELXT 2018/2 (Sheldrick, 2018)'
_diffrn_ambient_temperature 120
_diffrn_measured_fraction_theta_full 0.964
_diffrn_measured_fraction_theta_max 0.947
_diffrn_measurement_device_type 'STOE STADIVARI'
_diffrn_measurement_method '\w scans'
_diffrn_radiation_type CuK\a
_diffrn_radiation_wavelength 1.54178
_diffrn_reflns_av_R_equivalents 0.0242
_diffrn_reflns_av_unetI/netI 0.0229
_diffrn_reflns_Laue_measured_fraction_full 0.964
_diffrn_reflns_Laue_measured_fraction_max 0.947
_diffrn_reflns_limit_h_max 12
_diffrn_reflns_limit_h_min -11
_diffrn_reflns_limit_k_max 12
_diffrn_reflns_limit_k_min -18
_diffrn_reflns_limit_l_max 18
_diffrn_reflns_limit_l_min -16
_diffrn_reflns_number 19060
_diffrn_reflns_point_group_measured_fraction_full 0.964
_diffrn_reflns_point_group_measured_fraction_max 0.947
_diffrn_reflns_theta_full 67.679
_diffrn_reflns_theta_max 69.609
_diffrn_reflns_theta_min 3.571
_diffrn_standards_number 0
_exptl_absorpt_coefficient_mu 1.627
_exptl_absorpt_correction_T_max 1.0000
_exptl_absorpt_correction_T_min 0.4478
_exptl_absorpt_correction_type multi-scan
_exptl_absorpt_process_details
;
STOE LANA, absorption correction by scaling of reflection intensities.
J. Koziskova, F. Hahn, J. Richter, J. Kozisek, "Comparison of different
absorption corrections on the model structure of tetrakis(\m~2~-acetato)-
diaqua-di-copper(II)", Acta Chimica Slovaca, vol. 9, no. 2, 2016, pp. 136 - 140.
;
_exptl_crystal_colour 'clear orangish yellow'
_exptl_crystal_colour_lustre clear
_exptl_crystal_colour_modifier orangish
_exptl_crystal_colour_primary yellow
_exptl_crystal_density_diffrn 1.232
_exptl_crystal_description block
_exptl_crystal_F_000 860
_exptl_crystal_size_max 0.3
_exptl_crystal_size_mid 0.2
_exptl_crystal_size_min 0.1
_refine_diff_density_max 0.558
_refine_diff_density_min -0.703
_refine_diff_density_rms 0.053
_refine_ls_extinction_method none
_refine_ls_goodness_of_fit_ref 1.036
_refine_ls_hydrogen_treatment constr
_refine_ls_matrix_type full
_refine_ls_number_parameters 536
_refine_ls_number_reflns 7810
_refine_ls_number_restraints 0
_refine_ls_restrained_S_all 1.036
_refine_ls_R_factor_all 0.0607
_refine_ls_R_factor_gt 0.0498
_refine_ls_shift/su_max 0.001
_refine_ls_shift/su_mean 0.000
_refine_ls_structure_factor_coef Fsqd
_refine_ls_weighting_details 'w=1/[\s^2^(Fo^2^)+(0.0611P)^2^+1.9251P] where P=(Fo^2^+2Fc^2^)/3'
_refine_ls_weighting_scheme calc
_refine_ls_wR_factor_gt 0.1243
_refine_ls_wR_factor_ref 0.1342
_reflns_Friedel_coverage 0.000
_reflns_number_gt 6541
_reflns_number_total 7810
_reflns_threshold_expression 'I > 2\s(I)'
_cod_data_source_file d5cc03678j2.cif
_cod_data_source_block 1
_cod_depositor_comments 'Adding full bibliography for 7134851--7134861.cif.'
_cod_database_code 7134851
_shelx_shelxl_version_number 2018/3
_shelx_space_group_comment
;
The symmetry employed for this shelxl refinement is uniquely defined
by the following loop, which should always be used as a source of
symmetry information in preference to the above space-group names.
They are only intended as comments.
;
_shelx_estimated_absorpt_t_max 0.854
_shelx_estimated_absorpt_t_min 0.641
_olex2_refinement_description
;
1.a Secondary CH2 refined with riding coordinates:
 C99(H99B,H99A), C18(H18A,H18B), C19(H19A,H19B), C36(H36A,H36B), C38(H38A,H38B)
1.b Aromatic/amide H refined with riding coordinates:
 C1(H1), C2(H2), C3(H3), C7(H7), C8(H8), C9(H9), C10(H10), C12(H12), C13(H13),
 C15(H15), C16(H16), C22(H22), C23(H23), C25(H25), C26(H26), C30(H30), C31(H31),
  C33(H33), C34(H34), C41(H41), C42(H42), C44(H44), C45(H45), C47(H47),
 C48(H48), C49(H49), C52(H52), C53(H53), C54(H54), C55(H55)
1.c Idealised Me refined as rotating group:
 C17(H17A,H17B,H17C), C20(H20A,H20B,H20C), C35(H35A,H35B,H35C), C39(H39A,H39B,
 H39C)
;
_olex2_submission_special_instructions 'No special instructions were received'

loop_
_space_group_symop_operation_xyz
'x, y, z'
'-x, -y, -z'

loop_
_atom_site_label
_atom_site_type_symbol
_atom_site_fract_x
_atom_site_fract_y
_atom_site_fract_z
_atom_site_U_iso_or_equiv
_atom_site_adp_type
_atom_site_occupancy
_atom_site_site_symmetry_order
_atom_site_calc_flag
_atom_site_refinement_flags_posn
_atom_site_refinement_flags_adp
_atom_site_refinement_flags_occupancy
_atom_site_disorder_assembly
_atom_site_disorder_group
Cl1 Cl 0.70458(8) 0.86137(6) 0.09257(7) 0.0673(2) Uani 1 1 d . . . . .
Cl2 Cl 0.57380(7) 0.66565(5) 0.06997(5) 0.04961(18) Uani 1 1 d . . . . .
C99 C 0.5967(4) 0.7516(3) 0.0152(3) 0.0696(10) Uani 1 1 d . . . . .
H99B H 0.505104 0.760315 -0.010068 0.084 Uiso 1 1 calc R U . . .
H99A H 0.638471 0.728931 -0.037335 0.084 Uiso 1 1 calc R U . . .
N1 N 0.28348(19) 0.13865(12) 0.16054(12) 0.0294(4) Uani 1 1 d . . . . .
N2 N 0.07117(17) 0.70450(12) 0.54455(12) 0.0241(4) Uani 1 1 d . . . . .
C1 C 1.1569(2) 0.43631(18) 0.04196(16) 0.0353(5) Uani 1 1 d . . . . .
H1 H 1.223170 0.424259 0.006825 0.042 Uiso 1 1 calc R U . . .
C2 C 1.1762(2) 0.52448(17) 0.10396(17) 0.0344(5) Uani 1 1 d . . . . .
H2 H 1.256865 0.573071 0.113418 0.041 Uiso 1 1 calc R U . . .
C3 C 1.0754(2) 0.54302(16) 0.15404(15) 0.0293(5) Uani 1 1 d . . . . .
H3 H 1.089983 0.604542 0.197450 0.035 Uiso 1 1 calc R U . . .
C4 C 0.9570(2) 0.47503(15) 0.14203(14) 0.0240(4) Uani 1 1 d . . . . .
C5 C 0.9374(2) 0.38120(15) 0.07954(13) 0.0255(4) Uani 1 1 d . . . . .
C6 C 1.0397(2) 0.36263(16) 0.02925(14) 0.0293(5) Uani 1 1 d . . . . .
C7 C 1.0227(3) 0.26939(18) -0.03105(15) 0.0385(6) Uani 1 1 d . . . . .
H7 H 1.089621 0.256920 -0.065495 0.046 Uiso 1 1 calc R U . . .
C8 C 0.9134(3) 0.19769(18) -0.04076(16) 0.0432(6) Uani 1 1 d . . . . .
H8 H 0.904503 0.135747 -0.081530 0.052 Uiso 1 1 calc R U . . .
C9 C 0.8126(3) 0.21476(17) 0.00954(16) 0.0381(6) Uani 1 1 d . . . . .
H9 H 0.736530 0.164122 0.003092 0.046 Uiso 1 1 calc R U . . .
C10 C 0.8241(2) 0.30420(15) 0.06770(14) 0.0294(5) Uani 1 1 d . . . . .
H10 H 0.755064 0.314900 0.100720 0.035 Uiso 1 1 calc R U . . .
C11 C 0.8538(2) 0.50171(13) 0.19549(13) 0.0222(4) Uani 1 1 d . . . . .
C12 C 0.8991(2) 0.54849(14) 0.29130(14) 0.0230(4) Uani 1 1 d . . . . .
H12 H 0.993999 0.560032 0.321590 0.028 Uiso 1 1 calc R U . . .
C13 C 0.8074(2) 0.57813(14) 0.34243(13) 0.0224(4) Uani 1 1 d . . . . .
H13 H 0.840773 0.610496 0.407272 0.027 Uiso 1 1 calc R U . . .
C14 C 0.6669(2) 0.56157(13) 0.30095(13) 0.0199(4) Uani 1 1 d . . . . .
C15 C 0.6217(2) 0.51540(14) 0.20509(13) 0.0220(4) Uani 1 1 d . . . . .
H15 H 0.526726 0.503690 0.174880 0.026 Uiso 1 1 calc R U . . .
C16 C 0.7140(2) 0.48649(14) 0.15360(13) 0.0236(4) Uani 1 1 d . . . . .
H16 H 0.681128 0.455717 0.088492 0.028 Uiso 1 1 calc R U . . .
C17 C 0.4710(4) 0.0677(2) 0.1105(2) 0.0605(9) Uani 1 1 d . . . . .
H17A H 0.415502 0.043237 0.046214 0.091 Uiso 1 1 calc R U . . .
H17B H 0.525217 0.023305 0.121186 0.091 Uiso 1 1 calc R U . . .
H17C H 0.534101 0.129459 0.122080 0.091 Uiso 1 1 calc R U . . .
C18 C 0.3753(3) 0.07869(16) 0.17579(16) 0.0337(5) Uani 1 1 d . . . . .
H18A H 0.318221 0.015199 0.167810 0.040 Uiso 1 1 calc R U . . .
H18B H 0.432436 0.106164 0.240491 0.040 Uiso 1 1 calc R U . . .
C19 C 0.1408(2) 0.08994(15) 0.10956(15) 0.0323(5) Uani 1 1 d . . . . .
H19A H 0.140006 0.030382 0.061821 0.039 Uiso 1 1 calc R U . . .
H19B H 0.102590 0.130176 0.077213 0.039 Uiso 1 1 calc R U . . .
C20 C 0.0472(3) 0.06652(18) 0.17053(18) 0.0427(6) Uani 1 1 d . . . . .
H20A H -0.047188 0.034285 0.132190 0.064 Uiso 1 1 calc R U . . .
H20B H 0.045990 0.125202 0.217329 0.064 Uiso 1 1 calc R U . . .
H20C H 0.082595 0.025006 0.201338 0.064 Uiso 1 1 calc R U . . .
C21 C 0.3223(2) 0.23524(14) 0.20779(13) 0.0220(4) Uani 1 1 d . . . . .
C22 C 0.4589(2) 0.28196(14) 0.26017(13) 0.0223(4) Uani 1 1 d . . . . .
H22 H 0.526175 0.246510 0.263288 0.027 Uiso 1 1 calc R U . . .
C23 C 0.4973(2) 0.37853(14) 0.30729(13) 0.0218(4) Uani 1 1 d . . . . .
H23 H 0.590301 0.407402 0.342693 0.026 Uiso 1 1 calc R U . . .
C24 C 0.40423(19) 0.43507(13) 0.30469(13) 0.0201(4) Uani 1 1 d . . . . .
C25 C 0.2678(2) 0.38832(14) 0.25349(13) 0.0208(4) Uani 1 1 d . . . . .
H25 H 0.200724 0.424042 0.251377 0.025 Uiso 1 1 calc R U . . .
C26 C 0.2273(2) 0.29170(14) 0.20577(13) 0.0225(4) Uani 1 1 d . . . . .
H26 H 0.133888 0.262994 0.171060 0.027 Uiso 1 1 calc R U . . .
C27 C 0.44659(19) 0.53907(13) 0.35458(12) 0.0198(4) Uani 1 1 d . . . . .
C28 C 0.5712(2) 0.59481(13) 0.35857(13) 0.0203(4) Uani 1 1 d . . . . .
C29 C 0.34587(19) 0.58065(13) 0.40165(13) 0.0202(4) Uani 1 1 d . . . . .
C30 C 0.3136(2) 0.66318(14) 0.39372(14) 0.0232(4) Uani 1 1 d . . . . .
H30 H 0.353214 0.691810 0.354414 0.028 Uiso 1 1 calc R U . . .
C31 C 0.2260(2) 0.70491(14) 0.44097(14) 0.0238(4) Uani 1 1 d . . . . .
H31 H 0.207330 0.761438 0.433687 0.029 Uiso 1 1 calc R U . . .
C32 C 0.16355(19) 0.66514(14) 0.49991(13) 0.0208(4) Uani 1 1 d . . . . .
C33 C 0.19493(19) 0.58155(13) 0.50745(13) 0.0204(4) Uani 1 1 d . . . . .
H33 H 0.155769 0.552757 0.546808 0.024 Uiso 1 1 calc R U . . .
C34 C 0.28210(19) 0.53994(13) 0.45857(13) 0.0207(4) Uani 1 1 d . . . . .
H34 H 0.298863 0.482311 0.463934 0.025 Uiso 1 1 calc R U . . .
C35 C 0.1798(3) 0.87851(18) 0.6054(3) 0.0540(8) Uani 1 1 d . . . . .
H35A H 0.265069 0.864119 0.590514 0.081 Uiso 1 1 calc R U . . .
H35B H 0.184592 0.886402 0.670764 0.081 Uiso 1 1 calc R U . . .
H35C H 0.169993 0.937186 0.594161 0.081 Uiso 1 1 calc R U . . .
C36 C 0.0556(2) 0.79757(17) 0.54469(19) 0.0373(5) Uani 1 1 d . . . . .
H36A H -0.028033 0.808142 0.566500 0.045 Uiso 1 1 calc R U . . .
H36B H 0.040430 0.798356 0.480343 0.045 Uiso 1 1 calc R U . . .
C38 C 0.0155(2) 0.66764(14) 0.61070(14) 0.0250(4) Uani 1 1 d . . . . .
H38A H -0.011439 0.597547 0.584539 0.030 Uiso 1 1 calc R U . . .
H38B H -0.069853 0.688597 0.617785 0.030 Uiso 1 1 calc R U . . .
C39 C 0.1130(3) 0.69718(18) 0.70603(16) 0.0376(5) Uani 1 1 d . . . . .
H39A H 0.197058 0.675366 0.700425 0.056 Uiso 1 1 calc R U . . .
H39B H 0.066756 0.668860 0.745394 0.056 Uiso 1 1 calc R U . . .
H39C H 0.138040 0.766400 0.733882 0.056 Uiso 1 1 calc R U . . .
C40 C 0.62448(19) 0.69527(13) 0.42201(13) 0.0196(4) Uani 1 1 d . . . . .
C41 C 0.6777(2) 0.76616(14) 0.38826(13) 0.0233(4) Uani 1 1 d . . . . .
H41 H 0.680116 0.749783 0.324933 0.028 Uiso 1 1 calc R U . . .
C42 C 0.7272(2) 0.85997(14) 0.44533(14) 0.0246(4) Uani 1 1 d . . . . .
H42 H 0.761882 0.906870 0.420296 0.030 Uiso 1 1 calc R U . . .
C43 C 0.7270(2) 0.88668(14) 0.53881(13) 0.0226(4) Uani 1 1 d . . . . .
C44 C 0.6764(2) 0.81545(14) 0.57326(13) 0.0220(4) Uani 1 1 d . . . . .
H44 H 0.676093 0.831616 0.636931 0.026 Uiso 1 1 calc R U . . .
C45 C 0.62682(19) 0.72164(14) 0.51602(13) 0.0214(4) Uani 1 1 d . . . . .
H45 H 0.593840 0.674494 0.541236 0.026 Uiso 1 1 calc R U . . .
C46 C 0.7883(2) 0.98740(14) 0.60039(14) 0.0247(4) Uani 1 1 d . . . . .
C47 C 0.9260(2) 1.02844(15) 0.61061(15) 0.0300(5) Uani 1 1 d . . . . .
H47 H 0.978399 0.992954 0.576218 0.036 Uiso 1 1 calc R U . . .
C48 C 0.9912(2) 1.12152(16) 0.67063(16) 0.0340(5) Uani 1 1 d . . . . .
H48 H 1.086040 1.148339 0.675471 0.041 Uiso 1 1 calc R U . . .
C49 C 0.9188(2) 1.17352(15) 0.72200(15) 0.0316(5) Uani 1 1 d . . . . .
H49 H 0.963963 1.235657 0.763803 0.038 Uiso 1 1 calc R U . . .
C50 C 0.7774(2) 1.13517(14) 0.71305(14) 0.0269(4) Uani 1 1 d . . . . .
C51 C 0.7090(2) 1.04146(14) 0.65115(14) 0.0251(4) Uani 1 1 d . . . . .
C52 C 0.5655(2) 1.00660(15) 0.64124(15) 0.0299(5) Uani 1 1 d . . . . .
H52 H 0.517690 0.945565 0.598075 0.036 Uiso 1 1 calc R U . . .
C53 C 0.4944(2) 1.06012(17) 0.69344(18) 0.0375(5) Uani 1 1 d . . . . .
H53 H 0.398391 1.035177 0.686950 0.045 Uiso 1 1 calc R U . . .
C54 C 0.5624(3) 1.15147(17) 0.75635(17) 0.0382(6) Uani 1 1 d . . . . .
H54 H 0.512652 1.187533 0.792697 0.046 Uiso 1 1 calc R U . . .
C55 C 0.6994(2) 1.18823(16) 0.76522(16) 0.0321(5) Uani 1 1 d . . . . .
H55 H 0.743787 1.250491 0.807014 0.039 Uiso 1 1 calc R U . . .

loop_
_atom_site_aniso_label
_atom_site_aniso_U_11
_atom_site_aniso_U_22
_atom_site_aniso_U_33
_atom_site_aniso_U_23
_atom_site_aniso_U_13
_atom_site_aniso_U_12
Cl1 0.0572(5) 0.0547(4) 0.1056(7) 0.0360(4) 0.0375(4) 0.0200(4)
Cl2 0.0517(4) 0.0480(4) 0.0568(4) 0.0173(3) 0.0275(3) 0.0177(3)
C99 0.0526(18) 0.087(2) 0.076(2) 0.047(2) 0.0043(17) 0.0129(17)
N1 0.0311(10) 0.0207(8) 0.0282(9) 0.0001(7) 0.0034(8) 0.0046(7)
N2 0.0183(8) 0.0268(9) 0.0275(9) 0.0086(7) 0.0069(7) 0.0064(7)
C1 0.0372(13) 0.0512(14) 0.0320(12) 0.0196(11) 0.0196(10) 0.0256(11)
C2 0.0313(12) 0.0375(12) 0.0443(13) 0.0205(11) 0.0186(10) 0.0126(10)
C3 0.0311(11) 0.0283(11) 0.0322(11) 0.0108(9) 0.0128(9) 0.0102(9)
C4 0.0269(10) 0.0265(10) 0.0207(10) 0.0084(8) 0.0070(8) 0.0098(8)
C5 0.0324(11) 0.0298(11) 0.0160(9) 0.0073(8) 0.0044(8) 0.0143(9)
C6 0.0368(12) 0.0381(12) 0.0178(10) 0.0097(9) 0.0068(9) 0.0204(10)
C7 0.0471(14) 0.0483(14) 0.0196(10) 0.0025(10) 0.0056(10) 0.0276(12)
C8 0.0551(16) 0.0386(13) 0.0240(11) -0.0062(10) -0.0036(11) 0.0232(12)
C9 0.0441(14) 0.0302(12) 0.0260(11) -0.0011(9) -0.0049(10) 0.0065(10)
C10 0.0338(12) 0.0296(11) 0.0186(10) 0.0019(8) 0.0017(9) 0.0084(9)
C11 0.0252(10) 0.0190(9) 0.0210(10) 0.0044(8) 0.0078(8) 0.0040(8)
C12 0.0199(9) 0.0219(10) 0.0214(10) 0.0026(8) 0.0028(8) 0.0014(8)
C13 0.0228(10) 0.0206(9) 0.0177(9) 0.0012(8) 0.0036(8) 0.0009(8)
C14 0.0222(10) 0.0156(9) 0.0183(9) 0.0030(7) 0.0059(8) -0.0005(7)
C15 0.0197(9) 0.0218(9) 0.0192(9) 0.0038(8) 0.0018(8) 0.0009(7)
C16 0.0262(10) 0.0230(10) 0.0156(9) 0.0016(8) 0.0038(8) 0.0014(8)
C17 0.083(2) 0.072(2) 0.0446(16) 0.0167(15) 0.0310(16) 0.0521(19)
C18 0.0434(13) 0.0260(11) 0.0285(11) 0.0039(9) 0.0080(10) 0.0108(10)
C19 0.0398(13) 0.0185(10) 0.0249(11) -0.0026(8) -0.0025(9) 0.0011(9)
C20 0.0391(13) 0.0309(12) 0.0450(14) 0.0060(11) 0.0039(11) -0.0046(10)
C21 0.0261(10) 0.0212(9) 0.0163(9) 0.0040(8) 0.0065(8) 0.0026(8)
C22 0.0221(10) 0.0249(10) 0.0220(10) 0.0084(8) 0.0082(8) 0.0077(8)
C23 0.0161(9) 0.0262(10) 0.0195(9) 0.0067(8) 0.0030(7) 0.0004(8)
C24 0.0189(9) 0.0219(9) 0.0160(9) 0.0041(8) 0.0049(7) 0.0003(8)
C25 0.0181(9) 0.0227(10) 0.0189(9) 0.0053(8) 0.0031(7) 0.0031(8)
C26 0.0181(9) 0.0235(10) 0.0194(9) 0.0035(8) 0.0003(8) 0.0002(8)
C27 0.0191(9) 0.0214(9) 0.0148(9) 0.0039(7) 0.0017(7) 0.0017(7)
C28 0.0200(9) 0.0211(9) 0.0163(9) 0.0037(7) 0.0033(7) 0.0026(8)
C29 0.0151(9) 0.0206(9) 0.0171(9) 0.0012(7) 0.0005(7) -0.0018(7)
C30 0.0171(9) 0.0268(10) 0.0221(10) 0.0078(8) 0.0030(8) -0.0001(8)
C31 0.0178(9) 0.0245(10) 0.0283(10) 0.0105(8) 0.0031(8) 0.0038(8)
C32 0.0120(8) 0.0236(10) 0.0192(9) 0.0021(8) -0.0011(7) -0.0002(7)
C33 0.0174(9) 0.0200(9) 0.0183(9) 0.0035(7) 0.0024(7) -0.0011(7)
C34 0.0189(9) 0.0172(9) 0.0199(9) 0.0025(7) 0.0018(7) -0.0010(7)
C35 0.0443(15) 0.0264(12) 0.095(2) 0.0178(14) 0.0313(16) 0.0087(11)
C36 0.0273(11) 0.0381(13) 0.0600(16) 0.0243(12) 0.0215(11) 0.0175(10)
C38 0.0209(10) 0.0244(10) 0.0277(10) 0.0048(8) 0.0091(8) 0.0045(8)
C39 0.0432(14) 0.0420(13) 0.0255(11) 0.0057(10) 0.0084(10) 0.0148(11)
C40 0.0146(9) 0.0209(9) 0.0189(9) 0.0022(8) 0.0037(7) 0.0017(7)
C41 0.0229(10) 0.0256(10) 0.0172(9) 0.0040(8) 0.0053(8) 0.0012(8)
C42 0.0266(10) 0.0221(10) 0.0220(10) 0.0066(8) 0.0057(8) 0.0004(8)
C43 0.0217(10) 0.0218(10) 0.0205(10) 0.0030(8) 0.0040(8) 0.0046(8)
C44 0.0218(10) 0.0240(10) 0.0173(9) 0.0029(8) 0.0059(8) 0.0041(8)
C45 0.0195(9) 0.0220(10) 0.0209(9) 0.0056(8) 0.0068(8) 0.0020(8)
C46 0.0296(11) 0.0229(10) 0.0197(9) 0.0064(8) 0.0050(8) 0.0043(8)
C47 0.0318(12) 0.0252(10) 0.0300(11) 0.0034(9) 0.0142(9) 0.0031(9)
C48 0.0321(12) 0.0300(11) 0.0313(12) 0.0033(9) 0.0112(10) -0.0046(9)
C49 0.0415(13) 0.0240(10) 0.0246(11) 0.0039(9) 0.0101(10) 0.0021(9)
C50 0.0381(12) 0.0217(10) 0.0191(10) 0.0064(8) 0.0049(9) 0.0064(9)
C51 0.0289(11) 0.0240(10) 0.0223(10) 0.0088(8) 0.0046(8) 0.0067(8)
C52 0.0259(11) 0.0270(11) 0.0321(11) 0.0058(9) 0.0013(9) 0.0075(9)
C53 0.0271(12) 0.0396(13) 0.0453(14) 0.0112(11) 0.0070(10) 0.0137(10)
C54 0.0427(14) 0.0385(13) 0.0377(13) 0.0083(11) 0.0142(11) 0.0232(11)
C55 0.0402(13) 0.0256(11) 0.0298(11) 0.0065(9) 0.0081(10) 0.0115(9)

loop_
_atom_type_symbol
_atom_type_description
_atom_type_scat_dispersion_real
_atom_type_scat_dispersion_imag
_atom_type_scat_source
C C 0.0181 0.0091 'International Tables Vol C Tables 4.2.6.8 and 6.1.1.4'
H H 0.0000 0.0000 'International Tables Vol C Tables 4.2.6.8 and 6.1.1.4'
Cl Cl 0.3639 0.7018 'International Tables Vol C Tables 4.2.6.8 and 6.1.1.4'
N N 0.0311 0.0180 'International Tables Vol C Tables 4.2.6.8 and 6.1.1.4'

loop_
_geom_angle_atom_site_label_1
_geom_angle_atom_site_label_2
_geom_angle_atom_site_label_3
_geom_angle
_geom_angle_site_symmetry_1
_geom_angle_site_symmetry_3
_geom_angle_publ_flag
Cl1 C99 H99B 109.3 . . ?
Cl1 C99 H99A 109.3 . . ?
Cl2 C99 Cl1 111.7(2) . . ?
Cl2 C99 H99B 109.3 . . ?
Cl2 C99 H99A 109.3 . . ?
H99B C99 H99A 107.9 . . ?
C19 N1 C18 116.29(17) . . ?
C21 N1 C18 121.14(18) . . ?
C21 N1 C19 121.30(18) . . ?
C32 N2 C36 119.82(17) . . ?
C32 N2 C38 121.20(17) . . ?
C38 N2 C36 117.15(17) . . ?
C2 C1 H1 119.6 . . ?
C2 C1 C6 120.9(2) . . ?
C6 C1 H1 119.6 . . ?
C1 C2 H2 120.3 . . ?
C1 C2 C3 119.5(2) . . ?
C3 C2 H2 120.3 . . ?
C2 C3 H3 118.9 . . ?
C4 C3 C2 122.1(2) . . ?
C4 C3 H3 118.9 . . ?
C3 C4 C5 119.09(19) . . ?
C3 C4 C11 118.55(18) . . ?
C5 C4 C11 122.37(18) . . ?
C6 C5 C4 118.6(2) . . ?
C10 C5 C4 123.39(19) . . ?
C10 C5 C6 117.96(19) . . ?
C1 C6 C5 119.8(2) . . ?
C1 C6 C7 121.3(2) . . ?
C7 C6 C5 118.9(2) . . ?
C6 C7 H7 119.2 . . ?
C8 C7 C6 121.6(2) . . ?
C8 C7 H7 119.2 . . ?
C7 C8 H8 120.0 . . ?
C7 C8 C9 120.1(2) . . ?
C9 C8 H8 120.0 . . ?
C8 C9 H9 119.9 . . ?
C10 C9 C8 120.2(2) . . ?
C10 C9 H9 119.9 . . ?
C5 C10 H10 119.4 . . ?
C9 C10 C5 121.2(2) . . ?
C9 C10 H10 119.4 . . ?
C12 C11 C4 119.19(18) . . ?
C16 C11 C4 122.86(17) . . ?
C16 C11 C12 117.87(18) . . ?
C11 C12 H12 119.6 . . ?
C13 C12 C11 120.74(18) . . ?
C13 C12 H12 119.6 . . ?
C12 C13 H13 119.2 . . ?
C12 C13 C14 121.52(18) . . ?
C14 C13 H13 119.2 . . ?
C13 C14 C15 117.78(18) . . ?
C13 C14 C28 119.88(17) . . ?
C15 C14 C28 122.32(17) . . ?
C14 C15 H15 119.6 . . ?
C16 C15 C14 120.73(18) . . ?
C16 C15 H15 119.6 . . ?
C11 C16 H16 119.3 . . ?
C15 C16 C11 121.35(18) . . ?
C15 C16 H16 119.3 . . ?
H17A C17 H17B 109.5 . . ?
H17A C17 H17C 109.5 . . ?
H17B C17 H17C 109.5 . . ?
C18 C17 H17A 109.5 . . ?
C18 C17 H17B 109.5 . . ?
C18 C17 H17C 109.5 . . ?
N1 C18 C17 113.4(2) . . ?
N1 C18 H18A 108.9 . . ?
N1 C18 H18B 108.9 . . ?
C17 C18 H18A 108.9 . . ?
C17 C18 H18B 108.9 . . ?
H18A C18 H18B 107.7 . . ?
N1 C19 H19A 108.9 . . ?
N1 C19 H19B 108.9 . . ?
N1 C19 C20 113.54(19) . . ?
H19A C19 H19B 107.7 . . ?
C20 C19 H19A 108.9 . . ?
C20 C19 H19B 108.9 . . ?
C19 C20 H20A 109.5 . . ?
C19 C20 H20B 109.5 . . ?
C19 C20 H20C 109.5 . . ?
H20A C20 H20B 109.5 . . ?
H20A C20 H20C 109.5 . . ?
H20B C20 H20C 109.5 . . ?
N1 C21 C22 121.47(18) . . ?
N1 C21 C26 121.88(18) . . ?
C22 C21 C26 116.65(18) . . ?
C21 C22 H22 119.3 . . ?
C23 C22 C21 121.31(18) . . ?
C23 C22 H22 119.3 . . ?
C22 C23 H23 118.8 . . ?
C22 C23 C24 122.36(18) . . ?
C24 C23 H23 118.8 . . ?
C23 C24 C25 116.29(18) . . ?
C23 C24 C27 122.10(17) . . ?
C25 C24 C27 121.60(18) . . ?
C24 C25 H25 118.9 . . ?
C26 C25 C24 122.22(18) . . ?
C26 C25 H25 118.9 . . ?
C21 C26 H26 119.4 . . ?
C25 C26 C21 121.15(18) . . ?
C25 C26 H26 119.4 . . ?
C24 C27 C29 116.72(16) . . ?
C28 C27 C24 122.59(17) . . ?
C28 C27 C29 120.68(17) . . ?
C27 C28 C14 123.50(17) . . ?
C27 C28 C40 122.51(17) . . ?
C40 C28 C14 113.99(16) . . ?
C30 C29 C27 121.97(17) . . ?
C30 C29 C34 116.62(18) . . ?
C34 C29 C27 121.38(18) . . ?
C29 C30 H30 118.8 . . ?
C31 C30 C29 122.33(19) . . ?
C31 C30 H30 118.8 . . ?
C30 C31 H31 119.4 . . ?
C30 C31 C32 121.24(19) . . ?
C32 C31 H31 119.4 . . ?
N2 C32 C31 121.50(18) . . ?
N2 C32 C33 121.86(18) . . ?
C33 C32 C31 116.57(18) . . ?
C32 C33 H33 119.3 . . ?
C34 C33 C32 121.41(18) . . ?
C34 C33 H33 119.3 . . ?
C29 C34 H34 119.1 . . ?
C33 C34 C29 121.79(18) . . ?
C33 C34 H34 119.1 . . ?
H35A C35 H35B 109.5 . . ?
H35A C35 H35C 109.5 . . ?
H35B C35 H35C 109.5 . . ?
C36 C35 H35A 109.5 . . ?
C36 C35 H35B 109.5 . . ?
C36 C35 H35C 109.5 . . ?
N2 C36 C35 113.7(2) . . ?
N2 C36 H36A 108.8 . . ?
N2 C36 H36B 108.8 . . ?
C35 C36 H36A 108.8 . . ?
C35 C36 H36B 108.8 . . ?
H36A C36 H36B 107.7 . . ?
N2 C38 H38A 108.4 . . ?
N2 C38 H38B 108.4 . . ?
N2 C38 C39 115.42(18) . . ?
H38A C38 H38B 107.5 . . ?
C39 C38 H38A 108.4 . . ?
C39 C38 H38B 108.4 . . ?
C38 C39 H39A 109.5 . . ?
C38 C39 H39B 109.5 . . ?
C38 C39 H39C 109.5 . . ?
H39A C39 H39B 109.5 . . ?
H39A C39 H39C 109.5 . . ?
H39B C39 H39C 109.5 . . ?
C41 C40 C28 119.99(17) . . ?
C41 C40 C45 117.68(17) . . ?
C45 C40 C28 122.31(17) . . ?
C40 C41 H41 119.4 . . ?
C42 C41 C40 121.27(18) . . ?
C42 C41 H41 119.4 . . ?
C41 C42 H42 119.5 . . ?
C41 C42 C43 121.10(19) . . ?
C43 C42 H42 119.5 . . ?
C42 C43 C44 117.74(18) . . ?
C42 C43 C46 120.23(18) . . ?
C44 C43 C46 121.89(17) . . ?
C43 C44 H44 119.5 . . ?
C45 C44 C43 121.06(18) . . ?
C45 C44 H44 119.5 . . ?
C40 C45 H45 119.4 . . ?
C44 C45 C40 121.12(18) . . ?
C44 C45 H45 119.4 . . ?
C47 C46 C43 119.05(19) . . ?
C47 C46 C51 119.03(19) . . ?
C51 C46 C43 121.89(18) . . ?
C46 C47 H47 119.1 . . ?
C46 C47 C48 121.8(2) . . ?
C48 C47 H47 119.1 . . ?
C47 C48 H48 119.9 . . ?
C49 C48 C47 120.3(2) . . ?
C49 C48 H48 119.9 . . ?
C48 C49 H49 120.0 . . ?
C48 C49 C50 120.1(2) . . ?
C50 C49 H49 120.0 . . ?
C49 C50 C51 120.4(2) . . ?
C49 C50 C55 121.14(19) . . ?
C55 C50 C51 118.5(2) . . ?
C50 C51 C46 118.47(19) . . ?
C52 C51 C46 122.74(19) . . ?
C52 C51 C50 118.78(19) . . ?
C51 C52 H52 119.7 . . ?
C53 C52 C51 120.7(2) . . ?
C53 C52 H52 119.7 . . ?
C52 C53 H53 119.7 . . ?
C52 C53 C54 120.6(2) . . ?
C54 C53 H53 119.7 . . ?
C53 C54 H54 120.0 . . ?
C55 C54 C53 120.1(2) . . ?
C55 C54 H54 120.0 . . ?
C50 C55 H55 119.4 . . ?
C54 C55 C50 121.3(2) . . ?
C54 C55 H55 119.4 . . ?

loop_
_geom_bond_atom_site_label_1
_geom_bond_atom_site_label_2
_geom_bond_distance
_geom_bond_site_symmetry_2
_geom_bond_publ_flag
Cl1 C99 1.765(4) . ?
Cl2 C99 1.762(3) . ?
C99 H99B 0.9900 . ?
C99 H99A 0.9900 . ?
N1 C18 1.458(3) . ?
N1 C19 1.453(3) . ?
N1 C21 1.383(3) . ?
N2 C32 1.386(3) . ?
N2 C36 1.457(3) . ?
N2 C38 1.455(3) . ?
C1 H1 0.9500 . ?
C1 C2 1.363(3) . ?
C1 C6 1.412(3) . ?
C2 H2 0.9500 . ?
C2 C3 1.413(3) . ?
C3 H3 0.9500 . ?
C3 C4 1.373(3) . ?
C4 C5 1.431(3) . ?
C4 C11 1.492(3) . ?
C5 C6 1.427(3) . ?
C5 C10 1.421(3) . ?
C6 C7 1.417(3) . ?
C7 H7 0.9500 . ?
C7 C8 1.353(4) . ?
C8 H8 0.9500 . ?
C8 C9 1.410(4) . ?
C9 H9 0.9500 . ?
C9 C10 1.371(3) . ?
C10 H10 0.9500 . ?
C11 C12 1.399(3) . ?
C11 C16 1.394(3) . ?
C12 H12 0.9500 . ?
C12 C13 1.384(3) . ?
C13 H13 0.9500 . ?
C13 C14 1.395(3) . ?
C14 C15 1.399(3) . ?
C14 C28 1.494(3) . ?
C15 H15 0.9500 . ?
C15 C16 1.389(3) . ?
C16 H16 0.9500 . ?
C17 H17A 0.9800 . ?
C17 H17B 0.9800 . ?
C17 H17C 0.9800 . ?
C17 C18 1.521(4) . ?
C18 H18A 0.9900 . ?
C18 H18B 0.9900 . ?
C19 H19A 0.9900 . ?
C19 H19B 0.9900 . ?
C19 C20 1.522(4) . ?
C20 H20A 0.9800 . ?
C20 H20B 0.9800 . ?
C20 H20C 0.9800 . ?
C21 C22 1.405(3) . ?
C21 C26 1.409(3) . ?
C22 H22 0.9500 . ?
C22 C23 1.383(3) . ?
C23 H23 0.9500 . ?
C23 C24 1.395(3) . ?
C24 C25 1.399(3) . ?
C24 C27 1.487(3) . ?
C25 H25 0.9500 . ?
C25 C26 1.385(3) . ?
C26 H26 0.9500 . ?
C27 C28 1.361(3) . ?
C27 C29 1.490(3) . ?
C28 C40 1.494(3) . ?
C29 C30 1.392(3) . ?
C29 C34 1.400(3) . ?
C30 H30 0.9500 . ?
C30 C31 1.381(3) . ?
C31 H31 0.9500 . ?
C31 C32 1.412(3) . ?
C32 C33 1.403(3) . ?
C33 H33 0.9500 . ?
C33 C34 1.390(3) . ?
C34 H34 0.9500 . ?
C35 H35A 0.9800 . ?
C35 H35B 0.9800 . ?
C35 H35C 0.9800 . ?
C35 C36 1.521(4) . ?
C36 H36A 0.9900 . ?
C36 H36B 0.9900 . ?
C38 H38A 0.9900 . ?
C38 H38B 0.9900 . ?
C38 C39 1.517(3) . ?
C39 H39A 0.9800 . ?
C39 H39B 0.9800 . ?
C39 H39C 0.9800 . ?
C40 C41 1.395(3) . ?
C40 C45 1.395(3) . ?
C41 H41 0.9500 . ?
C41 C42 1.385(3) . ?
C42 H42 0.9500 . ?
C42 C43 1.393(3) . ?
C43 C44 1.399(3) . ?
C43 C46 1.495(3) . ?
C44 H44 0.9500 . ?
C44 C45 1.386(3) . ?
C45 H45 0.9500 . ?
C46 C47 1.377(3) . ?
C46 C51 1.431(3) . ?
C47 H47 0.9500 . ?
C47 C48 1.407(3) . ?
C48 H48 0.9500 . ?
C48 C49 1.367(3) . ?
C49 H49 0.9500 . ?
C49 C50 1.405(3) . ?
C50 C51 1.428(3) . ?
C50 C55 1.424(3) . ?
C51 C52 1.414(3) . ?
C52 H52 0.9500 . ?
C52 C53 1.375(3) . ?
C53 H53 0.9500 . ?
C53 C54 1.407(4) . ?
C54 H54 0.9500 . ?
C54 C55 1.360(4) . ?
C55 H55 0.9500 . ?

loop_
_geom_torsion_atom_site_label_1
_geom_torsion_atom_site_label_2
_geom_torsion_atom_site_label_3
_geom_torsion_atom_site_label_4
_geom_torsion
_geom_torsion_site_symmetry_1
_geom_torsion_site_symmetry_2
_geom_torsion_site_symmetry_3
_geom_torsion_site_symmetry_4
_geom_torsion_publ_flag
N1 C21 C22 C23 179.97(18) . . . . ?
N1 C21 C26 C25 179.99(18) . . . . ?
N2 C32 C33 C34 176.59(17) . . . . ?
C1 C2 C3 C4 -0.4(3) . . . . ?
C1 C6 C7 C8 177.4(2) . . . . ?
C2 C1 C6 C5 2.1(3) . . . . ?
C2 C1 C6 C7 -176.3(2) . . . . ?
C2 C3 C4 C5 2.6(3) . . . . ?
C2 C3 C4 C11 -177.9(2) . . . . ?
C3 C4 C5 C6 -2.3(3) . . . . ?
C3 C4 C5 C10 174.9(2) . . . . ?
C3 C4 C11 C12 -50.2(3) . . . . ?
C3 C4 C11 C16 126.4(2) . . . . ?
C4 C5 C6 C1 0.0(3) . . . . ?
C4 C5 C6 C7 178.49(19) . . . . ?
C4 C5 C10 C9 -177.5(2) . . . . ?
C4 C11 C12 C13 177.05(18) . . . . ?
C4 C11 C16 C15 -177.58(18) . . . . ?
C5 C4 C11 C12 129.3(2) . . . . ?
C5 C4 C11 C16 -54.1(3) . . . . ?
C5 C6 C7 C8 -1.1(3) . . . . ?
C6 C1 C2 C3 -1.9(3) . . . . ?
C6 C5 C10 C9 -0.3(3) . . . . ?
C6 C7 C8 C9 0.2(4) . . . . ?
C7 C8 C9 C10 0.7(4) . . . . ?
C8 C9 C10 C5 -0.6(3) . . . . ?
C10 C5 C6 C1 -177.37(19) . . . . ?
C10 C5 C6 C7 1.1(3) . . . . ?
C11 C4 C5 C6 178.23(18) . . . . ?
C11 C4 C5 C10 -4.5(3) . . . . ?
C11 C12 C13 C14 0.8(3) . . . . ?
C12 C11 C16 C15 -0.9(3) . . . . ?
C12 C13 C14 C15 -1.2(3) . . . . ?
C12 C13 C14 C28 -179.93(18) . . . . ?
C13 C14 C15 C16 0.6(3) . . . . ?
C13 C14 C28 C27 -131.7(2) . . . . ?
C13 C14 C28 C40 48.0(2) . . . . ?
C14 C15 C16 C11 0.5(3) . . . . ?
C14 C28 C40 C41 48.0(2) . . . . ?
C14 C28 C40 C45 -130.28(19) . . . . ?
C15 C14 C28 C27 49.7(3) . . . . ?
C15 C14 C28 C40 -130.62(19) . . . . ?
C16 C11 C12 C13 0.3(3) . . . . ?
C18 N1 C19 C20 86.2(2) . . . . ?
C18 N1 C21 C22 10.8(3) . . . . ?
C18 N1 C21 C26 -169.35(19) . . . . ?
C19 N1 C18 C17 101.8(3) . . . . ?
C19 N1 C21 C22 177.44(19) . . . . ?
C19 N1 C21 C26 -2.7(3) . . . . ?
C21 N1 C18 C17 -90.9(3) . . . . ?
C21 N1 C19 C20 -81.1(3) . . . . ?
C21 C22 C23 C24 -0.9(3) . . . . ?
C22 C21 C26 C25 -0.1(3) . . . . ?
C22 C23 C24 C25 1.6(3) . . . . ?
C22 C23 C24 C27 -179.24(18) . . . . ?
C23 C24 C25 C26 -1.7(3) . . . . ?
C23 C24 C27 C28 39.8(3) . . . . ?
C23 C24 C27 C29 -139.72(19) . . . . ?
C24 C25 C26 C21 1.0(3) . . . . ?
C24 C27 C28 C14 10.9(3) . . . . ?
C24 C27 C28 C40 -168.80(18) . . . . ?
C24 C27 C29 C30 -134.07(19) . . . . ?
C24 C27 C29 C34 47.9(2) . . . . ?
C25 C24 C27 C28 -141.1(2) . . . . ?
C25 C24 C27 C29 39.3(3) . . . . ?
C26 C21 C22 C23 0.1(3) . . . . ?
C27 C24 C25 C26 179.20(17) . . . . ?
C27 C28 C40 C41 -132.3(2) . . . . ?
C27 C28 C40 C45 49.4(3) . . . . ?
C27 C29 C30 C31 -176.53(18) . . . . ?
C27 C29 C34 C33 175.80(17) . . . . ?
C28 C14 C15 C16 179.23(18) . . . . ?
C28 C27 C29 C30 46.4(3) . . . . ?
C28 C27 C29 C34 -131.6(2) . . . . ?
C28 C40 C41 C42 179.66(18) . . . . ?
C28 C40 C45 C44 -179.78(18) . . . . ?
C29 C27 C28 C14 -169.65(17) . . . . ?
C29 C27 C28 C40 10.7(3) . . . . ?
C29 C30 C31 C32 -0.4(3) . . . . ?
C30 C29 C34 C33 -2.3(3) . . . . ?
C30 C31 C32 N2 -177.34(18) . . . . ?
C30 C31 C32 C33 -0.2(3) . . . . ?
C31 C32 C33 C34 -0.6(3) . . . . ?
C32 N2 C36 C35 -71.3(3) . . . . ?
C32 N2 C38 C39 77.7(2) . . . . ?
C32 C33 C34 C29 1.9(3) . . . . ?
C34 C29 C30 C31 1.6(3) . . . . ?
C36 N2 C32 C31 -11.0(3) . . . . ?
C36 N2 C32 C33 171.97(19) . . . . ?
C36 N2 C38 C39 -86.9(2) . . . . ?
C38 N2 C32 C31 -175.18(17) . . . . ?
C38 N2 C32 C33 7.8(3) . . . . ?
C38 N2 C36 C35 93.5(2) . . . . ?
C40 C41 C42 C43 0.7(3) . . . . ?
C41 C40 C45 C44 1.9(3) . . . . ?
C41 C42 C43 C44 0.6(3) . . . . ?
C41 C42 C43 C46 176.50(19) . . . . ?
C42 C43 C44 C45 -0.7(3) . . . . ?
C42 C43 C46 C47 -59.4(3) . . . . ?
C42 C43 C46 C51 122.5(2) . . . . ?
C43 C44 C45 C40 -0.6(3) . . . . ?
C43 C46 C47 C48 -177.2(2) . . . . ?
C43 C46 C51 C50 176.01(18) . . . . ?
C43 C46 C51 C52 -5.2(3) . . . . ?
C44 C43 C46 C47 116.3(2) . . . . ?
C44 C43 C46 C51 -61.8(3) . . . . ?
C45 C40 C41 C42 -2.0(3) . . . . ?
C46 C43 C44 C45 -176.50(19) . . . . ?
C46 C47 C48 C49 1.1(4) . . . . ?
C46 C51 C52 C53 178.2(2) . . . . ?
C47 C46 C51 C50 -2.1(3) . . . . ?
C47 C46 C51 C52 176.7(2) . . . . ?
C47 C48 C49 C50 -1.9(4) . . . . ?
C48 C49 C50 C51 0.7(3) . . . . ?
C48 C49 C50 C55 -179.5(2) . . . . ?
C49 C50 C51 C46 1.3(3) . . . . ?
C49 C50 C51 C52 -177.6(2) . . . . ?
C49 C50 C55 C54 179.7(2) . . . . ?
C50 C51 C52 C53 -3.0(3) . . . . ?
C51 C46 C47 C48 1.0(3) . . . . ?
C51 C50 C55 C54 -0.5(3) . . . . ?
C51 C52 C53 C54 1.3(4) . . . . ?
C52 C53 C54 C55 0.9(4) . . . . ?
C53 C54 C55 C50 -1.3(4) . . . . ?
C55 C50 C51 C46 -178.56(19) . . . . ?
C55 C50 C51 C52 2.6(3) . . . . ?
